data_1571306
loop_
_publ_author_name
'Xu, Fan'
'Sheng, Jinyu'
'Stindt, Charlotte N.'
'Crespi, Stefano'
'Danowski, Wojciech'
'Hilbers, Michiel F.'
'Buma, Wybren Jan'
'Feringa, Ben L.'

_publ_section_title
;
 All-visible-light-driven stiff-stilbene photoswitches.
;
_journal_issue 18
_journal_name_full 'Chemical science'
_journal_page_first 6763
_journal_page_last 6769
_journal_paper_doi 10.1039/d4sc00983e
_journal_volume 15
_journal_year 2024
_chemical_formula_moiety 'C22 H24 O2'
_chemical_formula_sum 'C22 H24 O2'
_chemical_formula_weight 320.41
_space_group_crystal_system monoclinic
_space_group_IT_number 14
_space_group_name_Hall '-P 2ybc'
_space_group_name_H-M_alt 'P 1 21/c 1'
_atom_sites_solution_hydrogens geom
_atom_sites_solution_primary iterative
_audit_creation_date 2023-12-18
_audit_creation_method
;
Olex2 1.5
(compiled 2021.10.07 svn.r9718050b for OlexSys, GUI svn.r6410)
;
_audit_update_record
;
2023-12-18 deposited with the CCDC.	2024-03-27 downloaded from the CCDC.
;
_cell_angle_alpha 90
_cell_angle_beta 110.535(5)
_cell_angle_gamma 90
_cell_formula_units_Z 4
_cell_length_a 13.2599(18)
_cell_length_b 8.8008(13)
_cell_length_c 15.7527(19)
_cell_measurement_reflns_used 9972
_cell_measurement_temperature 293
_cell_measurement_theta_max 28.48
_cell_measurement_theta_min 2.69
_cell_volume 1721.5(4)
_computing_cell_refinement 'SAINT V8.40A (Bruker, 2019)'
_computing_data_reduction 'SAINT V8.40A (Bruker, 2019)'
_computing_molecular_graphics 'Olex2 1.5 (Dolomanov et al., 2009)'
_computing_publication_material 'Olex2 1.5 (Dolomanov et al., 2009)'
_computing_structure_refinement 'SHELXL 2018/3 (Sheldrick, 2015)'
_computing_structure_solution 'olex2.solve 1.5 (Bourhis et al., 2015)'
_diffrn_ambient_temperature 293
_diffrn_measured_fraction_theta_full 0.992
_diffrn_measured_fraction_theta_max 0.995
_diffrn_measurement_device_type 'Bruker APEX-II CCD'
_diffrn_measurement_method '\f and \w scans'
_diffrn_radiation_type MoK\a
_diffrn_radiation_wavelength 0.71073
_diffrn_reflns_av_R_equivalents 0.1109
_diffrn_reflns_av_unetI/netI 0.0352
_diffrn_reflns_Laue_measured_fraction_full 0.992
_diffrn_reflns_Laue_measured_fraction_max 0.995
_diffrn_reflns_limit_h_max 18
_diffrn_reflns_limit_h_min -18
_diffrn_reflns_limit_k_max 12
_diffrn_reflns_limit_k_min -12
_diffrn_reflns_limit_l_max 21
_diffrn_reflns_limit_l_min -21
_diffrn_reflns_number 91760
_diffrn_reflns_point_group_measured_fraction_full 0.992
_diffrn_reflns_point_group_measured_fraction_max 0.995
_diffrn_reflns_theta_full 25.242
_diffrn_reflns_theta_max 29.583
_diffrn_reflns_theta_min 3.398
_diffrn_source_current 30.0
_diffrn_source_power 1.5
_diffrn_source_voltage 50.0
_diffrn_standards_number 0
_exptl_absorpt_coefficient_mu 0.077
_exptl_absorpt_correction_T_max 0.7460
_exptl_absorpt_correction_T_min 0.6782
_exptl_absorpt_correction_type multi-scan
_exptl_absorpt_process_details
;
SADABS-2016/2 (Bruker,2016/2) was used for absorption correction.
wR2(int) was 0.0872 before and 0.0726 after correction.
The Ratio of minimum to maximum transmission is 0.9091.
The \l/2 correction factor is Not present.
;
_exptl_crystal_colour colourless
_exptl_crystal_colour_primary colourless
_exptl_crystal_density_diffrn 1.236
_exptl_crystal_description block
_exptl_crystal_F_000 688
_exptl_crystal_size_max 0.415
_exptl_crystal_size_mid 0.218
_exptl_crystal_size_min 0.19
_refine_diff_density_max 0.263
_refine_diff_density_min -0.186
_refine_diff_density_rms 0.037
_refine_ls_extinction_method none
_refine_ls_goodness_of_fit_ref 1.061
_refine_ls_hydrogen_treatment constr
_refine_ls_matrix_type full
_refine_ls_number_parameters 221
_refine_ls_number_reflns 4809
_refine_ls_number_restraints 0
_refine_ls_restrained_S_all 1.061
_refine_ls_R_factor_all 0.0971
_refine_ls_R_factor_gt 0.0612
_refine_ls_shift/su_max 0.000
_refine_ls_shift/su_mean 0.000
_refine_ls_structure_factor_coef Fsqd
_refine_ls_weighting_details 'w=1/[\s^2^(Fo^2^)+(0.0391P)^2^+0.8833P] where P=(Fo^2^+2Fc^2^)/3'
_refine_ls_weighting_scheme calc
_refine_ls_wR_factor_gt 0.1238
_refine_ls_wR_factor_ref 0.1476
_reflns_Friedel_coverage 0.000
_reflns_number_gt 3263
_reflns_number_total 4809
_reflns_threshold_expression 'I > 2\s(I)'
_cod_data_source_file d4sc00983e2.cif
_cod_data_source_block mo_cnsjin_22_0ma_a
_cod_depositor_comments 'Adding full bibliography for 1571305--1571307.cif.'
_cod_database_code 1571306
_shelx_shelxl_version_number 2018/3
_shelx_space_group_comment
;
The symmetry employed for this shelxl refinement is uniquely defined
by the following loop, which should always be used as a source of
symmetry information in preference to the above space-group names.
They are only intended as comments.
;
_shelx_estimated_absorpt_t_max 0.985
_shelx_estimated_absorpt_t_min 0.969
_olex2_refinement_description
;
1. Fixed Uiso
 At 1.2 times of:
  All C(H) groups, All C(H,H) groups
 At 1.5 times of:
  All C(H,H,H) groups
2.a Secondary CH2 refined with riding coordinates:
 C004(H00A,H00B), C009(H00F,H00G), C00H(H00L,H00M), C00M(H00Q,H00R)
2.b Aromatic/amide H refined with riding coordinates:
 C00F(H00K), C00I(H00N), C00J(H00O), C00L(H00P)
2.c Idealised Me refined as rotating group:
 C007(H00C,H00D,H00E), C00A(H00H,H00I,H00J), C00N(H00S,H00T,H00U), C00O(H00V,
 H00W,H00X)
;
_olex2_submission_special_instructions 'No special instructions were received'

loop_
_space_group_symop_operation_xyz
'x, y, z'
'-x, y+1/2, -z+1/2'
'-x, -y, -z'
'x, -y-1/2, z-1/2'

loop_
_atom_site_label
_atom_site_type_symbol
_atom_site_fract_x
_atom_site_fract_y
_atom_site_fract_z
_atom_site_U_iso_or_equiv
_atom_site_adp_type
_atom_site_occupancy
_atom_site_site_symmetry_order
_atom_site_calc_flag
_atom_site_refinement_flags_posn
_atom_site_refinement_flags_adp
_atom_site_refinement_flags_occupancy
_atom_site_disorder_assembly
_atom_site_disorder_group
O001 O 0.56875(10) 0.21034(18) 0.59770(9) 0.0552(4) Uani 1 1 d . . . . .
O002 O -0.04075(11) 0.24193(16) -0.02610(8) 0.0542(4) Uani 1 1 d . . . . .
C003 C 0.21123(12) 0.31218(18) 0.28786(10) 0.0333(3) Uani 1 1 d . . . . .
C004 C 0.17975(13) 0.3497(2) 0.36972(11) 0.0386(4) Uani 1 1 d . . . . .
H00A H 0.239370 0.395460 0.417809 0.046 Uiso 1 1 calc R U . . .
H00B H 0.156298 0.259446 0.392924 0.046 Uiso 1 1 calc R U . . .
C005 C 0.08148(12) 0.26138(18) 0.12243(10) 0.0340(3) Uani 1 1 d . . . . .
C006 C 0.31285(13) 0.30706(19) 0.28750(10) 0.0351(3) Uani 1 1 d . . . . .
C007 C 0.14529(14) 0.1387(2) 0.09764(12) 0.0433(4) Uani 1 1 d . . . . .
H00C H 0.183112 0.181360 0.061290 0.065 Uiso 1 1 calc R U . . .
H00D H 0.097346 0.060626 0.063954 0.065 Uiso 1 1 calc R U . . .
H00E H 0.196123 0.095976 0.151867 0.065 Uiso 1 1 calc R U . . .
C008 C 0.11069(12) 0.32576(17) 0.20836(10) 0.0323(3) Uani 1 1 d . . . . .
C009 C 0.34460(14) 0.3366(2) 0.20468(12) 0.0438(4) Uani 1 1 d . . . . .
H00F H 0.287335 0.388055 0.157324 0.053 Uiso 1 1 calc R U . . .
H00G H 0.361798 0.242478 0.180698 0.053 Uiso 1 1 calc R U . . .
C00A C 0.37064(14) 0.1389(2) 0.47896(12) 0.0448(4) Uani 1 1 d . . . . .
H00H H 0.340065 0.191427 0.517581 0.067 Uiso 1 1 calc R U . . .
H00I H 0.412019 0.053811 0.510977 0.067 Uiso 1 1 calc R U . . .
H00J H 0.313941 0.103443 0.425823 0.067 Uiso 1 1 calc R U . . .
C00B C 0.41514(12) 0.31045(19) 0.36582(11) 0.0355(3) Uani 1 1 d . . . . .
C00C C 0.03869(13) 0.41864(18) 0.23287(12) 0.0375(4) Uani 1 1 d . . . . .
C00D C -0.01780(14) 0.30552(19) 0.05811(11) 0.0405(4) Uani 1 1 d . . . . .
C00E C 0.44244(13) 0.24509(19) 0.45158(11) 0.0364(3) Uani 1 1 d . . . . .
C00F C -0.08706(15) 0.4026(2) 0.08094(13) 0.0483(4) Uani 1 1 d . . . . .
H00K H -0.151939 0.431726 0.037164 0.058 Uiso 1 1 calc R U . . .
C00G C 0.49199(13) 0.3900(2) 0.33988(12) 0.0418(4) Uani 1 1 d . . . . .
C00H C 0.08645(14) 0.4632(2) 0.33118(12) 0.0463(4) Uani 1 1 d . . . . .
H00L H 0.034106 0.452941 0.361075 0.056 Uiso 1 1 calc R U . . .
H00M H 0.112667 0.567032 0.337734 0.056 Uiso 1 1 calc R U . . .
C00I C 0.59474(15) 0.4101(2) 0.40118(14) 0.0508(5) Uani 1 1 d . . . . .
H00N H 0.645674 0.462228 0.384190 0.061 Uiso 1 1 calc R U . . .
C00J C -0.05925(14) 0.4562(2) 0.16922(13) 0.0477(4) Uani 1 1 d . . . . .
H00O H -0.106926 0.517403 0.185196 0.057 Uiso 1 1 calc R U . . .
C00K C 0.54713(14) 0.2724(2) 0.51309(12) 0.0424(4) Uani 1 1 d . . . . .
C00L C 0.62199(15) 0.3526(2) 0.48806(14) 0.0506(5) Uani 1 1 d . . . . .
H00P H 0.690932 0.368007 0.529832 0.061 Uiso 1 1 calc R U . . .
C00M C 0.44475(15) 0.4388(2) 0.24245(13) 0.0500(5) Uani 1 1 d . . . . .
H00Q H 0.494815 0.421299 0.210994 0.060 Uiso 1 1 calc R U . . .
H00R H 0.424953 0.545408 0.237567 0.060 Uiso 1 1 calc R U . . .
C00N C -0.13137(17) 0.2961(3) -0.09838(14) 0.0635(6) Uani 1 1 d . . . . .
H00S H -0.134043 0.248085 -0.153848 0.095 Uiso 1 1 calc R U . . .
H00T H -0.125608 0.404130 -0.103825 0.095 Uiso 1 1 calc R U . . .
H00U H -0.195869 0.272811 -0.086442 0.095 Uiso 1 1 calc R U . . .
C00O C 0.67266(17) 0.2335(3) 0.66314(15) 0.0689(7) Uani 1 1 d . . . . .
H00V H 0.725595 0.187478 0.642545 0.103 Uiso 1 1 calc R U . . .
H00W H 0.676216 0.188168 0.719554 0.103 Uiso 1 1 calc R U . . .
H00X H 0.686599 0.340482 0.671673 0.103 Uiso 1 1 calc R U . . .

loop_
_atom_site_aniso_label
_atom_site_aniso_U_11
_atom_site_aniso_U_22
_atom_site_aniso_U_33
_atom_site_aniso_U_23
_atom_site_aniso_U_13
_atom_site_aniso_U_12
O001 0.0430(7) 0.0720(10) 0.0426(7) -0.0007(6) 0.0048(6) -0.0057(7)
O002 0.0575(8) 0.0547(8) 0.0387(7) -0.0005(6) 0.0023(6) 0.0046(7)
C003 0.0362(8) 0.0322(8) 0.0345(8) -0.0025(6) 0.0162(6) -0.0009(6)
C004 0.0413(9) 0.0418(9) 0.0385(8) -0.0079(7) 0.0213(7) -0.0044(7)
C005 0.0346(8) 0.0334(8) 0.0352(8) 0.0025(6) 0.0136(6) -0.0002(6)
C006 0.0360(8) 0.0376(8) 0.0353(8) -0.0029(6) 0.0170(6) -0.0004(7)
C007 0.0467(10) 0.0449(10) 0.0398(9) -0.0057(7) 0.0170(8) 0.0042(8)
C008 0.0322(7) 0.0304(7) 0.0376(8) 0.0008(6) 0.0165(6) -0.0003(6)
C009 0.0416(9) 0.0553(11) 0.0407(9) -0.0003(8) 0.0220(8) 0.0007(8)
C00A 0.0413(9) 0.0507(10) 0.0430(9) 0.0018(8) 0.0154(8) -0.0033(8)
C00B 0.0327(8) 0.0370(8) 0.0410(8) -0.0066(7) 0.0180(7) -0.0019(6)
C00C 0.0370(8) 0.0331(8) 0.0476(9) -0.0014(7) 0.0215(7) 0.0009(7)
C00D 0.0426(9) 0.0362(8) 0.0400(9) 0.0045(7) 0.0112(7) -0.0013(7)
C00E 0.0331(8) 0.0378(8) 0.0401(8) -0.0071(7) 0.0152(7) -0.0013(7)
C00F 0.0381(9) 0.0448(10) 0.0571(11) 0.0086(8) 0.0105(8) 0.0064(8)
C00G 0.0370(9) 0.0428(9) 0.0506(10) -0.0033(8) 0.0216(8) -0.0039(7)
C00H 0.0450(10) 0.0462(10) 0.0557(11) -0.0119(8) 0.0278(9) 0.0006(8)
C00I 0.0400(10) 0.0505(11) 0.0663(12) -0.0044(9) 0.0241(9) -0.0116(8)
C00J 0.0419(10) 0.0417(10) 0.0631(12) 0.0024(8) 0.0230(9) 0.0092(8)
C00K 0.0374(9) 0.0450(10) 0.0424(9) -0.0085(7) 0.0109(7) -0.0008(7)
C00L 0.0355(9) 0.0519(11) 0.0598(12) -0.0106(9) 0.0110(8) -0.0101(8)
C00M 0.0464(10) 0.0579(12) 0.0552(11) 0.0049(9) 0.0297(9) -0.0037(9)
C00N 0.0584(13) 0.0690(14) 0.0469(11) 0.0092(10) -0.0020(9) -0.0032(11)
C00O 0.0469(12) 0.0977(19) 0.0507(12) -0.0050(12) 0.0027(9) -0.0017(12)

loop_
_atom_type_symbol
_atom_type_description
_atom_type_scat_dispersion_real
_atom_type_scat_dispersion_imag
_atom_type_scat_source
C C 0.0033 0.0016 'International Tables Vol C Tables 4.2.6.8 and 6.1.1.4'
H H 0.0000 0.0000 'International Tables Vol C Tables 4.2.6.8 and 6.1.1.4'
O O 0.0106 0.0060 'International Tables Vol C Tables 4.2.6.8 and 6.1.1.4'

loop_
_geom_angle_atom_site_label_1
_geom_angle_atom_site_label_2
_geom_angle_atom_site_label_3
_geom_angle
_geom_angle_site_symmetry_1
_geom_angle_site_symmetry_3
_geom_angle_publ_flag
C00K O001 C00O 117.87(16) . . ?
C00D O002 C00N 118.53(16) . . ?
C006 C003 C004 125.49(14) . . ?
C006 C003 C008 127.12(14) . . ?
C008 C003 C004 105.41(13) . . ?
C003 C004 H00A 111.1 . . ?
C003 C004 H00B 111.1 . . ?
C003 C004 C00H 103.16(13) . . ?
H00A C004 H00B 109.1 . . ?
C00H C004 H00A 111.1 . . ?
C00H C004 H00B 111.1 . . ?
C008 C005 C007 123.68(14) . . ?
C008 C005 C00D 117.36(15) . . ?
C00D C005 C007 118.74(14) . . ?
C003 C006 C009 124.92(15) . . ?
C003 C006 C00B 128.33(14) . . ?
C00B C006 C009 105.20(13) . . ?
C005 C007 H00C 109.5 . . ?
C005 C007 H00D 109.5 . . ?
C005 C007 H00E 109.5 . . ?
H00C C007 H00D 109.5 . . ?
H00C C007 H00E 109.5 . . ?
H00D C007 H00E 109.5 . . ?
C005 C008 C003 130.64(14) . . ?
C005 C008 C00C 121.24(15) . . ?
C00C C008 C003 108.10(13) . . ?
C006 C009 H00F 111.1 . . ?
C006 C009 H00G 111.1 . . ?
C006 C009 C00M 103.18(14) . . ?
H00F C009 H00G 109.1 . . ?
C00M C009 H00F 111.1 . . ?
C00M C009 H00G 111.1 . . ?
H00H C00A H00I 109.5 . . ?
H00H C00A H00J 109.5 . . ?
H00I C00A H00J 109.5 . . ?
C00E C00A H00H 109.5 . . ?
C00E C00A H00I 109.5 . . ?
C00E C00A H00J 109.5 . . ?
C00E C00B C006 130.56(14) . . ?
C00E C00B C00G 121.16(15) . . ?
C00G C00B C006 108.22(14) . . ?
C008 C00C C00H 110.62(14) . . ?
C00J C00C C008 119.81(16) . . ?
C00J C00C C00H 129.57(15) . . ?
O002 C00D C005 114.73(15) . . ?
O002 C00D C00F 123.92(16) . . ?
C00F C00D C005 121.32(16) . . ?
C00B C00E C00A 124.05(15) . . ?
C00B C00E C00K 117.06(15) . . ?
C00K C00E C00A 118.71(15) . . ?
C00D C00F H00K 120.0 . . ?
C00J C00F C00D 119.96(17) . . ?
C00J C00F H00K 120.0 . . ?
C00B C00G C00M 110.69(15) . . ?
C00I C00G C00B 119.89(17) . . ?
C00I C00G C00M 129.41(16) . . ?
C004 C00H H00L 111.1 . . ?
C004 C00H H00M 111.1 . . ?
C00C C00H C004 103.08(13) . . ?
C00C C00H H00L 111.1 . . ?
C00C C00H H00M 111.1 . . ?
H00L C00H H00M 109.1 . . ?
C00G C00I H00N 120.1 . . ?
C00G C00I C00L 119.85(17) . . ?
C00L C00I H00N 120.1 . . ?
C00C C00J C00F 119.98(16) . . ?
C00C C00J H00O 120.0 . . ?
C00F C00J H00O 120.0 . . ?
O001 C00K C00E 114.82(15) . . ?
O001 C00K C00L 123.56(16) . . ?
C00L C00K C00E 121.61(17) . . ?
C00I C00L C00K 120.28(17) . . ?
C00I C00L H00P 119.9 . . ?
C00K C00L H00P 119.9 . . ?
C009 C00M H00Q 111.2 . . ?
C009 C00M H00R 111.2 . . ?
C00G C00M C009 102.81(14) . . ?
C00G C00M H00Q 111.2 . . ?
C00G C00M H00R 111.2 . . ?
H00Q C00M H00R 109.1 . . ?
O002 C00N H00S 109.5 . . ?
O002 C00N H00T 109.5 . . ?
O002 C00N H00U 109.5 . . ?
H00S C00N H00T 109.5 . . ?
H00S C00N H00U 109.5 . . ?
H00T C00N H00U 109.5 . . ?
O001 C00O H00V 109.5 . . ?
O001 C00O H00W 109.5 . . ?
O001 C00O H00X 109.5 . . ?
H00V C00O H00W 109.5 . . ?
H00V C00O H00X 109.5 . . ?
H00W C00O H00X 109.5 . . ?

loop_
_geom_bond_atom_site_label_1
_geom_bond_atom_site_label_2
_geom_bond_distance
_geom_bond_site_symmetry_2
_geom_bond_publ_flag
O001 C00K 1.374(2) . ?
O001 C00O 1.416(2) . ?
O002 C00D 1.372(2) . ?
O002 C00N 1.417(2) . ?
C003 C004 1.524(2) . ?
C003 C006 1.350(2) . ?
C003 C008 1.479(2) . ?
C004 H00A 0.9700 . ?
C004 H00B 0.9700 . ?
C004 C00H 1.540(2) . ?
C005 C007 1.505(2) . ?
C005 C008 1.391(2) . ?
C005 C00D 1.405(2) . ?
C006 C009 1.527(2) . ?
C006 C00B 1.479(2) . ?
C007 H00C 0.9600 . ?
C007 H00D 0.9600 . ?
C007 H00E 0.9600 . ?
C008 C00C 1.410(2) . ?
C009 H00F 0.9700 . ?
C009 H00G 0.9700 . ?
C009 C00M 1.540(3) . ?
C00A H00H 0.9600 . ?
C00A H00I 0.9600 . ?
C00A H00J 0.9600 . ?
C00A C00E 1.501(2) . ?
C00B C00E 1.394(2) . ?
C00B C00G 1.410(2) . ?
C00C C00H 1.505(2) . ?
C00C C00J 1.374(2) . ?
C00D C00F 1.391(3) . ?
C00E C00K 1.407(2) . ?
C00F H00K 0.9300 . ?
C00F C00J 1.390(3) . ?
C00G C00I 1.377(2) . ?
C00G C00M 1.503(3) . ?
C00H H00L 0.9700 . ?
C00H H00M 0.9700 . ?
C00I H00N 0.9300 . ?
C00I C00L 1.383(3) . ?
C00J H00O 0.9300 . ?
C00K C00L 1.384(3) . ?
C00L H00P 0.9300 . ?
C00M H00Q 0.9700 . ?
C00M H00R 0.9700 . ?
C00N H00S 0.9600 . ?
C00N H00T 0.9600 . ?
C00N H00U 0.9600 . ?
C00O H00V 0.9600 . ?
C00O H00W 0.9600 . ?
C00O H00X 0.9600 . ?

loop_
_geom_torsion_atom_site_label_1
_geom_torsion_atom_site_label_2
_geom_torsion_atom_site_label_3
_geom_torsion_atom_site_label_4
_geom_torsion
_geom_torsion_site_symmetry_1
_geom_torsion_site_symmetry_2
_geom_torsion_site_symmetry_3
_geom_torsion_site_symmetry_4
_geom_torsion_publ_flag
O001 C00K C00L C00I 179.15(18) . . . . ?
O002 C00D C00F C00J 176.99(17) . . . . ?
C003 C004 C00H C00C 28.04(16) . . . . ?
C003 C006 C009 C00M 136.05(18) . . . . ?
C003 C006 C00B C00E 37.4(3) . . . . ?
C003 C006 C00B C00G -145.56(18) . . . . ?
C003 C008 C00C C00H -3.12(18) . . . . ?
C003 C008 C00C C00J 176.50(15) . . . . ?
C004 C003 C006 C009 -152.63(17) . . . . ?
C004 C003 C006 C00B 11.0(3) . . . . ?
C004 C003 C008 C005 -156.89(16) . . . . ?
C004 C003 C008 C00C 21.50(17) . . . . ?
C005 C008 C00C C00H 175.45(15) . . . . ?
C005 C008 C00C C00J -4.9(2) . . . . ?
C005 C00D C00F C00J -1.0(3) . . . . ?
C006 C003 C004 C00H 134.22(17) . . . . ?
C006 C003 C008 C005 38.6(3) . . . . ?
C006 C003 C008 C00C -143.05(17) . . . . ?
C006 C009 C00M C00G 28.96(18) . . . . ?
C006 C00B C00E C00A 6.6(3) . . . . ?
C006 C00B C00E C00K -178.42(16) . . . . ?
C006 C00B C00G C00I 179.67(16) . . . . ?
C006 C00B C00G C00M -1.6(2) . . . . ?
C007 C005 C008 C003 10.3(3) . . . . ?
C007 C005 C008 C00C -167.89(15) . . . . ?
C007 C005 C00D O002 -7.0(2) . . . . ?
C007 C005 C00D C00F 171.09(16) . . . . ?
C008 C003 C004 C00H -30.66(16) . . . . ?
C008 C003 C006 C009 9.0(3) . . . . ?
C008 C003 C006 C00B 172.65(15) . . . . ?
C008 C005 C00D O002 178.10(14) . . . . ?
C008 C005 C00D C00F -3.8(2) . . . . ?
C008 C00C C00H C004 -16.15(18) . . . . ?
C008 C00C C00J C00F 0.0(3) . . . . ?
C009 C006 C00B C00E -156.39(17) . . . . ?
C009 C006 C00B C00G 20.61(18) . . . . ?
C00A C00E C00K O001 -7.1(2) . . . . ?
C00A C00E C00K C00L 171.39(17) . . . . ?
C00B C006 C009 C00M -30.73(18) . . . . ?
C00B C00E C00K O001 177.66(15) . . . . ?
C00B C00E C00K C00L -3.9(3) . . . . ?
C00B C00G C00I C00L -0.2(3) . . . . ?
C00B C00G C00M C009 -17.7(2) . . . . ?
C00D C005 C008 C003 -175.10(15) . . . . ?
C00D C005 C008 C00C 6.7(2) . . . . ?
C00D C00F C00J C00C 2.9(3) . . . . ?
C00E C00B C00G C00I -3.0(3) . . . . ?
C00E C00B C00G C00M 175.71(15) . . . . ?
C00E C00K C00L C00I 0.8(3) . . . . ?
C00G C00B C00E C00A -170.04(16) . . . . ?
C00G C00B C00E C00K 4.9(2) . . . . ?
C00G C00I C00L C00K 1.3(3) . . . . ?
C00H C00C C00J C00F 179.52(18) . . . . ?
C00I C00G C00M C009 160.88(19) . . . . ?
C00J C00C C00H C004 164.28(18) . . . . ?
C00M C00G C00I C00L -178.67(19) . . . . ?
C00N O002 C00D C005 -171.14(16) . . . . ?
C00N O002 C00D C00F 10.8(3) . . . . ?
C00O O001 C00K C00E -179.94(17) . . . . ?
C00O O001 C00K C00L 1.6(3) . . . . ?
